data_4320975
loop_
_publ_author_name
'Dirk Pfeiffer'
'Mary Jane Heeg'
'Charles H. Winter'

_publ_section_title
;
 Synthesis and Characterization of Calcium Complexes Containing
 \h2-Pyrazolato Ligands
;
_journal_name_full 'Inorganic Chemistry'
_journal_page_first 2377
_journal_page_last 2384
_journal_paper_doi 10.1021/ic991049c
_journal_volume 39
_journal_year 2000
_chemical_formula_sum 'C19 H37 Ca N7'
_chemical_formula_weight 403.64
_chemical_name_systematic
;
  ?
;
_space_group_IT_number 14
_symmetry_cell_setting monoclinic
_symmetry_space_group_name_Hall '-P 2yn'
_symmetry_space_group_name_H-M 'P 1 21/n 1'
_atom_sites_solution_hydrogens geom
_atom_sites_solution_primary direct
_atom_sites_solution_secondary difmap
_audit_creation_method SHELXL
_cell_angle_alpha 90.00
_cell_angle_beta 105.3240(10)
_cell_angle_gamma 90.00
_cell_formula_units_Z 4
_cell_length_a 10.4958(4)
_cell_length_b 17.0670(6)
_cell_length_c 13.8618(6)
_cell_measurement_reflns_used 2668
_cell_measurement_temperature 295(2)
_cell_volume 2394.81(16)
_computing_cell_refinement 'Bruker SAINT'
_computing_data_collection 'Bruker SMART'
_computing_data_reduction 'Bruker SAINT'
_computing_molecular_graphics SHELXTL-Plus
_computing_publication_material SHELXL-93
_computing_structure_refinement 'SHELXL-93 (Sheldrick, 1993)'
_computing_structure_solution 'SHELXS-86 (Sheldrick, 1990)'
_diffrn_ambient_temperature 295(2)
_diffrn_measurement_device 'Bruker P4/CCD'
_diffrn_measurement_method 'SMART CCD'
_diffrn_radiation_monochromator graphite
_diffrn_radiation_source 'fine-focus sealed tube'
_diffrn_radiation_type MoK\a
_diffrn_radiation_wavelength 0.71073
_diffrn_reflns_av_R_equivalents 0.053
_diffrn_reflns_av_sigmaI/netI 0.0874
_diffrn_reflns_limit_h_max 13
_diffrn_reflns_limit_h_min -13
_diffrn_reflns_limit_k_max 22
_diffrn_reflns_limit_k_min 0
_diffrn_reflns_limit_l_max 17
_diffrn_reflns_limit_l_min 0
_diffrn_reflns_number 13174
_diffrn_reflns_theta_max 28.25
_diffrn_reflns_theta_min 1.93
_exptl_absorpt_coefficient_mu 0.279
_exptl_absorpt_correction_type multi-scan
_exptl_crystal_colour colorless
_exptl_crystal_density_diffrn 1.120
_exptl_crystal_description rod
_exptl_crystal_F_000 880
_exptl_crystal_size_max 0.40
_exptl_crystal_size_mid 0.20
_exptl_crystal_size_min 0.16
_refine_diff_density_max 0.259
_refine_diff_density_min -0.222
_refine_diff_density_rms 0.048
_refine_ls_extinction_coef 0.0017(6)
_refine_ls_extinction_expression Fc^*^=kFc[1+0.001xFc^2^\l^3^/sin(2\q)]^-1/4^
_refine_ls_extinction_method SHELXL
_refine_ls_goodness_of_fit_all 1.000
_refine_ls_goodness_of_fit_obs 1.202
_refine_ls_matrix_type full
_refine_ls_number_parameters 254
_refine_ls_number_reflns 4978
_refine_ls_number_restraints 0
_refine_ls_restrained_S_all 1.000
_refine_ls_restrained_S_obs 1.202
_refine_ls_R_factor_all 0.1727
_refine_ls_R_factor_obs 0.0668
_refine_ls_shift/esd_max -0.014
_refine_ls_shift/esd_mean 0.001
_refine_ls_structure_factor_coef Fsqd
_refine_ls_weighting_details 'w=1/[\s^2^(Fo^2^)+(0.0720P)^2^+0.0000P] where P=(Fo^2^+2Fc^2^)/3'
_refine_ls_weighting_scheme calc
_refine_ls_wR_factor_all 0.1691
_refine_ls_wR_factor_obs 0.1329
_reflns_number_observed 2242
_reflns_number_total 4978
_reflns_observed_criterion >2sigma(I)
_cod_data_source_file ic991049c_5.cif
_cod_data_source_block mayt(7)
_cod_depositor_comments
;
The following automatic conversions were performed:

'_exptl_absorpt_correction_type' value 'Multi-scan' changed to
'multi-scan' according to the built-in table from CIF Core dictionary
named 'cif_core.dic' version 2.4.1 from 2010-06-29.

Automatic conversion script
Id: cif_fix_values 1646 2011-03-28 12:23:43Z adriana 

The following automatic conversions were performed:

'_refine_ls_weighting_scheme' value 'calc
w=1/[\s^2^(Fo^2^)+(0.0720P)^2^+0.0000P] where P=(Fo^2^+2Fc^2^)/3' was
changed to 'calc'. New tag '_refine_ls_weighting_details' was
created. The value of the new tag was set to
'w=1/[\s^2^(Fo^2^)+(0.0720P)^2^+0.0000P] where P=(Fo^2^+2Fc^2^)/3'.

Automatic conversion script
Id: cif_fix_values 3143 2015-03-26 13:38:13Z robertas 
;
_cod_original_cell_volume 2394.8(2)
_cod_database_code 4320975

loop_
_symmetry_equiv_pos_as_xyz
'x, y, z'
'-x+1/2, y+1/2, -z+1/2'
'-x, -y, -z'
'x-1/2, -y-1/2, z-1/2'

loop_
_atom_site_aniso_label
_atom_site_aniso_U_11
_atom_site_aniso_U_22
_atom_site_aniso_U_33
_atom_site_aniso_U_23
_atom_site_aniso_U_13
_atom_site_aniso_U_12
Ca1 0.0443(4) 0.0459(4) 0.0452(4) 0.0006(4) 0.0132(3) -0.0007(3)
N1 0.055(2) 0.059(2) 0.053(2) 0.004(2) 0.016(2) 0.001(2)
N2 0.059(2) 0.064(2) 0.049(2) -0.004(2) 0.020(2) 0.003(2)
C1 0.055(2) 0.071(3) 0.064(3) 0.015(2) 0.020(2) -0.002(2)
C2 0.065(2) 0.088(3) 0.059(2) -0.004(3) 0.030(2) 0.002(2)
C3 0.057(2) 0.067(2) 0.057(2) -0.002(2) 0.021(2) 0.001(2)
C4 0.128(4) 0.092(3) 0.119(4) 0.029(3) 0.071(3) 0.000(3)
C5 0.137(4) 0.079(3) 0.115(4) -0.009(3) 0.071(3) 0.005(3)
N3 0.048(2) 0.065(2) 0.055(2) -0.0067(15) 0.0124(15) 0.0035(14)
N4 0.055(2) 0.059(2) 0.059(2) 0.002(2) 0.015(2) -0.0060(15)
C6 0.060(3) 0.094(3) 0.054(3) -0.011(2) 0.015(2) 0.019(2)
C7 0.049(2) 0.138(4) 0.063(3) -0.011(3) 0.016(2) -0.005(3)
C8 0.057(2) 0.090(3) 0.053(2) 0.006(2) 0.013(2) -0.019(2)
C9 0.100(4) 0.136(4) 0.099(4) -0.035(3) 0.004(3) 0.054(3)
C10 0.106(4) 0.102(3) 0.109(4) 0.018(3) 0.005(3) -0.048(3)
N5 0.069(2) 0.071(2) 0.089(3) 0.030(2) 0.014(2) 0.003(2)
N6 0.056(2) 0.088(2) 0.063(2) 0.000(2) 0.004(2) -0.006(2)
N7 0.071(2) 0.058(2) 0.086(2) -0.012(2) 0.027(2) -0.010(2)
C11 0.109(3) 0.089(3) 0.078(3) 0.020(3) 0.027(3) -0.004(3)
C12 0.143(5) 0.067(3) 0.142(5) 0.018(3) 0.065(4) 0.023(3)
C13 0.090(4) 0.129(5) 0.183(6) 0.083(5) 0.001(4) 0.019(4)
C14 0.078(3) 0.131(5) 0.104(4) 0.032(4) -0.025(3) 0.002(3)
C15 0.046(2) 0.169(5) 0.089(3) -0.014(3) 0.013(2) -0.007(3)
C16 0.077(3) 0.135(4) 0.084(4) -0.032(3) -0.001(3) -0.033(3)
C17 0.084(4) 0.102(4) 0.142(5) -0.047(4) 0.023(3) -0.037(3)
C18 0.100(3) 0.086(3) 0.092(3) -0.027(3) 0.038(3) -0.014(3)
C19 0.136(4) 0.059(3) 0.133(4) 0.002(3) 0.059(4) -0.005(3)

loop_
_atom_site_label
_atom_site_type_symbol
_atom_site_fract_x
_atom_site_fract_y
_atom_site_fract_z
_atom_site_U_iso_or_equiv
_atom_site_thermal_displace_type
_atom_site_occupancy
_atom_site_calc_flag
_atom_site_refinement_flags
_atom_site_disorder_group
Ca1 Ca 0.21485(6) 0.75019(3) 0.05284(5) 0.0449(2) Uani 1 d . .
N1 N 0.1303(3) 0.7126(2) 0.1891(2) 0.0554(8) Uani 1 d . .
N2 N 0.1220(3) 0.7933(2) 0.1818(2) 0.0561(8) Uani 1 d . .
C1 C 0.0784(4) 0.6920(2) 0.2640(3) 0.0621(10) Uani 1 d . .
C2 C 0.0367(4) 0.7567(2) 0.3052(3) 0.0682(10) Uani 1 d . .
H2 H -0.0030(4) 0.7580(2) 0.3578(3) 0.082 Uiso 1 calc R .
C3 C 0.0660(4) 0.8196(2) 0.2523(3) 0.0593(10) Uani 1 d . .
C4 C 0.0746(4) 0.6072(2) 0.2919(4) 0.106(2) Uani 1 d . .
H4A H -0.0087(11) 0.5849(4) 0.2569(15) 0.127 Uiso 1 calc R .
H4B H 0.0855(26) 0.6029(2) 0.3627(4) 0.127 Uiso 1 calc R .
H4C H 0.1448(17) 0.5796(4) 0.2741(19) 0.127 Uiso 1 calc R .
C5 C 0.0436(5) 0.9046(2) 0.2626(3) 0.103(2) Uani 1 d . .
H5A H 0.0581(25) 0.9174(4) 0.3321(4) 0.124 Uiso 1 calc R .
H5B H -0.0455(9) 0.9175(4) 0.2273(16) 0.124 Uiso 1 calc R .
H5C H 0.1038(19) 0.9338(2) 0.2351(18) 0.124 Uiso 1 calc R .
N3 N 0.4460(3) 0.7203(2) 0.0844(2) 0.0563(8) Uani 1 d . .
N4 N 0.4352(3) 0.8002(2) 0.0916(2) 0.0579(8) Uani 1 d . .
C6 C 0.5752(4) 0.7039(3) 0.1029(3) 0.0697(11) Uani 1 d . .
C7 C 0.6475(4) 0.7718(3) 0.1235(3) 0.0832(14) Uani 1 d . .
H7 H 0.7390(4) 0.7765(3) 0.1400(3) 0.100 Uiso 1 calc R .
C8 C 0.5574(4) 0.8312(2) 0.1149(3) 0.0669(11) Uani 1 d . .
C9 C 0.6209(4) 0.6210(3) 0.0984(3) 0.116(2) Uani 1 d . .
H9A H 0.7144(6) 0.6181(4) 0.1282(19) 0.139 Uiso 1 calc R .
H9B H 0.6018(25) 0.6045(6) 0.0299(4) 0.139 Uiso 1 calc R .
H9C H 0.5759(21) 0.5875(4) 0.1342(18) 0.139 Uiso 1 calc R .
C10 C 0.5780(4) 0.9175(2) 0.1247(3) 0.110(2) Uani 1 d . .
H10A H 0.6709(4) 0.9285(2) 0.1462(20) 0.132 Uiso 1 calc R .
H10B H 0.5356(23) 0.9375(3) 0.1730(15) 0.132 Uiso 1 calc R .
H10C H 0.5408(24) 0.9420(3) 0.0611(6) 0.132 Uiso 1 calc R .
N5 N 0.1591(3) 0.8733(2) -0.0562(3) 0.0774(10) Uani 1 d . .
N6 N -0.0163(3) 0.7373(2) -0.0757(2) 0.0711(9) Uani 1 d . .
N7 N 0.1841(3) 0.6135(2) -0.0278(3) 0.0703(9) Uani 1 d . .
C11 C 0.2446(4) 0.8756(2) -0.1228(3) 0.0914(13) Uani 1 d . .
H11A H 0.2283(17) 0.8304(7) -0.1656(12) 0.110 Uiso 1 calc R .
H11B H 0.3351(4) 0.8756(14) -0.0842(3) 0.110 Uiso 1 calc R .
H11C H 0.2270(17) 0.9222(7) -0.1628(13) 0.110 Uiso 1 calc R .
C12 C 0.1881(5) 0.9415(2) 0.0091(4) 0.112(2) Uani 1 d . .
H12A H 0.1286(18) 0.9429(9) 0.0511(15) 0.135 Uiso 1 calc R .
H12B H 0.1775(26) 0.9882(3) -0.0308(4) 0.135 Uiso 1 calc R .
H12C H 0.2774(10) 0.9383(8) 0.0500(15) 0.135 Uiso 1 calc R .
C13 C 0.0184(5) 0.8748(3) -0.1088(5) 0.141(2) Uani 1 d . .
H13A H -0.0302(5) 0.8940(3) -0.0630(5) 0.169 Uiso 1 calc R .
H13B H 0.0054(5) 0.9119(3) -0.1634(5) 0.169 Uiso 1 calc R .
C14 C -0.0361(5) 0.8030(3) -0.1475(4) 0.114(2) Uani 1 d . .
H14A H 0.0015(5) 0.7884(3) -0.2018(4) 0.136 Uiso 1 calc R .
H14B H -0.1303(5) 0.8102(3) -0.1757(4) 0.136 Uiso 1 calc R .
C15 C -0.1137(4) 0.7396(2) -0.0171(3) 0.102(2) Uani 1 d . .
H15A H -0.1023(15) 0.7868(7) 0.0220(13) 0.123 Uiso 1 calc R .
H15B H -0.1016(14) 0.6950(7) 0.0267(12) 0.123 Uiso 1 calc R .
H15C H -0.2011(4) 0.7385(13) -0.0614(3) 0.123 Uiso 1 calc R .
C16 C -0.0263(5) 0.6636(3) -0.1325(3) 0.103(2) Uani 1 d . .
H16A H 0.0110(5) 0.6713(3) -0.1889(3) 0.124 Uiso 1 calc R .
H16B H -0.1186(5) 0.6499(3) -0.1587(3) 0.124 Uiso 1 calc R .
C17 C 0.0434(4) 0.5985(3) -0.0704(4) 0.111(2) Uani 1 d . .
H17A H 0.0025(4) 0.5890(3) -0.0164(4) 0.133 Uiso 1 calc R .
H17B H 0.0332(4) 0.5514(3) -0.1109(4) 0.133 Uiso 1 calc R .
C18 C 0.2605(4) 0.6095(2) -0.1018(3) 0.0904(13) Uani 1 d . .
H18A H 0.3523(5) 0.6179(13) -0.0693(4) 0.108 Uiso 1 calc R .
H18B H 0.2301(15) 0.6492(9) -0.1517(10) 0.108 Uiso 1 calc R .
H18C H 0.2493(19) 0.5588(5) -0.1329(13) 0.108 Uiso 1 calc R .
C19 C 0.2356(5) 0.5564(2) 0.0503(4) 0.105(2) Uani 1 d . .
H19A H 0.1872(17) 0.5597(10) 0.1000(10) 0.126 Uiso 1 calc R .
H19B H 0.3273(8) 0.5669(9) 0.0806(13) 0.126 Uiso 1 calc R .
H19C H 0.2263(24) 0.5047(3) 0.0219(5) 0.126 Uiso 1 calc R .

loop_
_atom_type_symbol
_atom_type_description
_atom_type_scat_dispersion_real
_atom_type_scat_dispersion_imag
_atom_type_scat_source
C C 0.0033 0.0016 'International Tables Vol C Tables 4.2.6.8 and 6.1.1.4'
H H 0.0000 0.0000 'International Tables Vol C Tables 4.2.6.8 and 6.1.1.4'
N N 0.0061 0.0033 'International Tables Vol C Tables 4.2.6.8 and 6.1.1.4'
Ca Ca 0.2262 0.3064 'International Tables Vol C Tables 4.2.6.8 and 6.1.1.4'

loop_
_geom_angle_atom_site_label_1
_geom_angle_atom_site_label_2
_geom_angle_atom_site_label_3
_geom_angle
_geom_angle_site_symmetry_1
_geom_angle_site_symmetry_3
_geom_angle_publ_flag
N2 Ca1 N1 33.85(9) . . ?
N2 Ca1 N4 106.65(10) . . ?
N1 Ca1 N4 117.41(10) . . ?
N2 Ca1 N3 121.70(10) . . ?
N1 Ca1 N3 111.65(10) . . ?
N4 Ca1 N3 33.32(9) . . ?
N2 Ca1 N5 96.62(11) . . ?
N1 Ca1 N5 127.91(11) . . ?
N4 Ca1 N5 84.05(10) . . ?
N3 Ca1 N5 110.09(10) . . ?
N2 Ca1 N7 125.51(10) . . ?
N1 Ca1 N7 94.03(10) . . ?
N4 Ca1 N7 115.13(10) . . ?
N3 Ca1 N7 83.75(9) . . ?
N5 Ca1 N7 120.30(13) . . ?
N2 Ca1 N6 92.75(10) . . ?
N1 Ca1 N6 92.56(10) . . ?
N4 Ca1 N6 148.49(10) . . ?
N3 Ca1 N6 144.78(10) . . ?
N5 Ca1 N6 68.95(10) . . ?
N7 Ca1 N6 68.87(10) . . ?
C1 N1 N2 106.7(3) . . ?
C1 N1 Ca1 178.0(2) . . ?
N2 N1 Ca1 72.7(2) . . ?
C3 N2 N1 108.1(3) . . ?
C3 N2 Ca1 177.7(2) . . ?
N1 N2 Ca1 73.5(2) . . ?
N1 C1 C2 110.6(3) . . ?
N1 C1 C4 119.8(4) . . ?
C2 C1 C4 129.6(4) . . ?
C1 C2 C3 105.4(3) . . ?
N2 C3 C2 109.2(3) . . ?
N2 C3 C5 120.6(4) . . ?
C2 C3 C5 130.3(4) . . ?
C6 N3 N4 107.0(3) . . ?
C6 N3 Ca1 179.4(2) . . ?
N4 N3 Ca1 72.8(2) . . ?
C8 N4 N3 108.4(3) . . ?
C8 N4 Ca1 177.5(3) . . ?
N3 N4 Ca1 73.9(2) . . ?
N3 C6 C7 109.8(4) . . ?
N3 C6 C9 120.5(4) . . ?
C7 C6 C9 129.7(4) . . ?
C8 C7 C6 106.0(4) . . ?
N4 C8 C7 108.8(3) . . ?
N4 C8 C10 121.1(4) . . ?
C7 C8 C10 130.1(4) . . ?
C11 N5 C12 108.1(3) . . ?
C11 N5 C13 113.3(4) . . ?
C12 N5 C13 108.3(4) . . ?
C11 N5 Ca1 108.3(2) . . ?
C12 N5 Ca1 108.1(3) . . ?
C13 N5 Ca1 110.5(3) . . ?
C15 N6 C16 111.0(3) . . ?
C15 N6 C14 111.0(3) . . ?
C16 N6 C14 108.1(4) . . ?
C15 N6 Ca1 106.1(2) . . ?
C16 N6 Ca1 111.0(2) . . ?
C14 N6 Ca1 109.6(2) . . ?
C19 N7 C18 109.1(3) . . ?
C19 N7 C17 108.7(4) . . ?
C18 N7 C17 113.1(4) . . ?
C19 N7 Ca1 107.8(2) . . ?
C18 N7 Ca1 108.6(2) . . ?
C17 N7 Ca1 109.4(2) . . ?
C14 C13 N5 115.6(4) . . ?
C13 C14 N6 115.9(4) . . ?
N6 C16 C17 112.1(4) . . ?
N7 C17 C16 113.3(4) . . ?

loop_
_geom_bond_atom_site_label_1
_geom_bond_atom_site_label_2
_geom_bond_distance
_geom_bond_site_symmetry_2
_geom_bond_publ_flag
Ca1 N2 2.368(3) . ?
Ca1 N1 2.378(3) . ?
Ca1 N4 2.389(3) . ?
Ca1 N3 2.403(3) . ?
Ca1 N5 2.564(3) . ?
Ca1 N7 2.570(3) . ?
Ca1 N6 2.613(3) . ?
N1 C1 1.340(4) . ?
N1 N2 1.382(4) . ?
N2 C3 1.343(4) . ?
C1 C2 1.367(4) . ?
C1 C4 1.500(5) . ?
C2 C3 1.380(4) . ?
C3 C5 1.482(5) . ?
N3 C6 1.341(4) . ?
N3 N4 1.374(4) . ?
N4 C8 1.346(4) . ?
C6 C7 1.374(5) . ?
C6 C9 1.501(5) . ?
C7 C8 1.370(5) . ?
C8 C10 1.489(5) . ?
N5 C11 1.448(4) . ?
N5 C12 1.456(5) . ?
N5 C13 1.464(5) . ?
N6 C15 1.465(5) . ?
N6 C16 1.473(5) . ?
N6 C14 1.477(5) . ?
N7 C19 1.451(5) . ?
N7 C18 1.460(4) . ?
N7 C17 1.461(5) . ?
C13 C14 1.397(6) . ?
C16 C17 1.476(6) . ?
